data_4072770
loop_
_publ_author_name
'Gross, Christopher L.'
'Girolami, Gregory S.'

_publ_section_title
;
 Synthesis and NMR Studies of [(C5Me5)Os(L)H2(H2)+] Complexes. Evidence of
 the Adoption of Different Structures by a Dihydrogen Complex in Solution
 and the Solid State
;
_journal_issue 7
_journal_name_full Organometallics
_journal_page_first 1658
_journal_paper_doi 10.1021/om061017e
_journal_volume 26
_journal_year 2007
_chemical_formula_sum 'C28 H34 B F4 Os P'
_chemical_formula_weight 678.53
_chemical_name_common '[Cp*Os(PPh3)H4][BF4]'
_space_group_IT_number 14
_symmetry_cell_setting monoclinic
_symmetry_space_group_name_Hall '-P 2ybc'
_symmetry_space_group_name_H-M 'P 1 21/c 1'
_atom_sites_solution_hydrogens geom
_atom_sites_solution_primary direct
_atom_sites_solution_secondary difmap
_audit_creation_method SHELXL
_cell_angle_alpha 90.00
_cell_angle_beta 99.0620(10)
_cell_angle_gamma 90.00
_cell_formula_units_Z 4
_cell_length_a 10.5516(4)
_cell_length_b 27.6809(10)
_cell_length_c 9.4129(4)
_cell_measurement_temperature 198(2)
_cell_volume 2714.98(18)
_computing_structure_refinement 'SHELXL-93 (Sheldrick, 1993)'
_computing_structure_solution 'SHELXS-86 (Sheldrick, 1990)'
_diffrn_ambient_temperature 198(2)
_diffrn_radiation_monochromator graphite
_diffrn_radiation_source 'fine-focus sealed tube'
_diffrn_radiation_type MoK\a
_diffrn_radiation_wavelength 0.71073
_diffrn_reflns_av_R_equivalents 0.0409
_diffrn_reflns_av_sigmaI/netI 0.0405
_diffrn_reflns_limit_h_max 13
_diffrn_reflns_limit_h_min -13
_diffrn_reflns_limit_k_max 33
_diffrn_reflns_limit_k_min -36
_diffrn_reflns_limit_l_max 10
_diffrn_reflns_limit_l_min -12
_diffrn_reflns_number 17483
_diffrn_reflns_theta_max 28.28
_diffrn_reflns_theta_min 1.47
_exptl_absorpt_coefficient_mu 4.798
_exptl_absorpt_correction_T_max 0.989
_exptl_absorpt_correction_T_min 0.607
_exptl_absorpt_correction_type gaussian
_exptl_crystal_density_diffrn 1.660
_exptl_crystal_F_000 1336
_exptl_crystal_size_max 0.20
_exptl_crystal_size_mid 0.16
_exptl_crystal_size_min 0.14
_refine_diff_density_max 2.287
_refine_diff_density_min -1.268
_refine_diff_density_rms 0.138
_refine_ls_extinction_coef 0.00099(10)
_refine_ls_extinction_expression Fc^*^=kFc[1+0.001xFc^2^\l^3^/sin(2\q)]^-1/4^
_refine_ls_extinction_method SHELXL
_refine_ls_goodness_of_fit_all 1.127
_refine_ls_goodness_of_fit_ref 1.105
_refine_ls_matrix_type full
_refine_ls_number_parameters 336
_refine_ls_number_reflns 6463
_refine_ls_number_restraints 0
_refine_ls_restrained_S_all 1.131
_refine_ls_restrained_S_obs 1.105
_refine_ls_R_factor_all 0.0570
_refine_ls_R_factor_gt 0.0377
_refine_ls_shift/su_max 0.002
_refine_ls_shift/su_mean 0.000
_refine_ls_structure_factor_coef Fsqd
_refine_ls_weighting_details 'w=1/[\s^2^(Fo^2^)+(0.0166P)^2^+13.0618P] where P=(Fo^2^+2Fc^2^)/3'
_refine_ls_weighting_scheme calc
_refine_ls_wR_factor_all 0.0863
_refine_ls_wR_factor_ref 0.0746
_reflns_number_gt 5135
_reflns_number_total 6468
_reflns_threshold_expression >2sigma(I)
_cod_data_source_file om061017esi20061105_085304.cif
_cod_data_source_block osh4abs
_cod_depositor_comments
;
 Removing duplicate rows from the ATOM_TYPE loop.

 Antanas Vaitkus,
 2018-08-10

The following automatic conversions were performed:

'_symmetry_cell_setting' value 'Monoclinic' changed to 'monoclinic'
according to /home/saulius/struct/CIF-dictionaries/cif_core.dic
dictionary named 'cif_core.dic' version 2.4.1 from
2010-06-29.

'_exptl_absorpt_correction_type' value 'Gaussian'
changed to 'gaussian' according to
/home/saulius/struct/CIF-dictionaries/cif_core.dic dictionary named
'cif_core.dic' version 2.4.1 from 2010-06-29.

Automatic conversion script
Id: cif_fix_values 1715 2011-07-08 13:25:40Z adriana 

The following automatic conversions were performed:

'_refine_ls_weighting_scheme' value 'calc
w=1/[\s^2^(Fo^2^)+(0.0166P)^2^+13.0618P] where P=(Fo^2^+2Fc^2^)/3'
was changed to 'calc'. New tag '_refine_ls_weighting_details' was
created. The value of the new tag was set to
'w=1/[\s^2^(Fo^2^)+(0.0166P)^2^+13.0618P] where P=(Fo^2^+2Fc^2^)/3'.

Automatic conversion script
Id: cif_fix_values 3143 2015-03-26 13:38:13Z robertas 
;
_cod_original_cell_volume 2715.0(2)
_cod_original_sg_symbol_H-M P2(1)/c
_cod_database_code 4072770

loop_
_symmetry_equiv_pos_as_xyz
'x, y, z'
'-x, y+1/2, -z+1/2'
'-x, -y, -z'
'x, -y-1/2, z-1/2'

loop_
_atom_site_aniso_label
_atom_site_aniso_U_11
_atom_site_aniso_U_22
_atom_site_aniso_U_33
_atom_site_aniso_U_23
_atom_site_aniso_U_13
_atom_site_aniso_U_12
Os 0.02248(11) 0.02613(11) 0.03222(12) -0.00212(9) 0.00377(7) 0.00071(8)
C1 0.039(3) 0.056(4) 0.030(3) 0.002(3) 0.009(2) 0.019(3)
C2 0.038(3) 0.042(3) 0.043(3) -0.015(3) 0.013(3) -0.005(3)
C3 0.036(3) 0.036(3) 0.044(3) -0.010(3) 0.004(3) 0.010(2)
C4 0.028(3) 0.049(4) 0.063(4) -0.016(3) 0.019(3) -0.005(3)
C5 0.060(4) 0.035(3) 0.061(4) -0.006(3) 0.043(4) -0.005(3)
C6 0.074(5) 0.131(8) 0.034(4) 0.000(5) 0.006(4) 0.039(6)
C7 0.076(5) 0.068(5) 0.090(6) -0.049(5) 0.045(5) -0.037(4)
C8 0.076(5) 0.075(6) 0.070(6) 0.009(4) 0.013(4) 0.045(5)
C9 0.035(4) 0.106(7) 0.094(6) -0.051(5) 0.026(4) -0.014(4)
C10 0.119(8) 0.048(5) 0.101(7) 0.004(4) 0.080(6) 0.000(5)
P 0.0233(6) 0.0245(6) 0.0278(7) 0.0012(5) 0.0045(5) 0.0007(5)
C11 0.031(3) 0.030(3) 0.030(3) 0.002(2) 0.005(2) 0.002(2)
C12 0.037(3) 0.030(3) 0.033(3) -0.003(2) 0.007(2) 0.003(2)
C13 0.053(4) 0.036(3) 0.035(3) 0.005(2) 0.009(3) -0.002(3)
C14 0.058(4) 0.033(3) 0.036(3) 0.003(3) 0.002(3) 0.016(3)
C15 0.043(3) 0.040(4) 0.055(4) 0.002(3) 0.008(3) 0.016(3)
C16 0.038(3) 0.035(3) 0.045(3) 0.009(3) 0.011(3) 0.010(2)
C21 0.028(2) 0.030(3) 0.028(3) 0.003(2) 0.005(2) 0.004(2)
C22 0.028(3) 0.038(3) 0.038(3) -0.003(2) 0.009(2) -0.002(2)
C23 0.038(3) 0.053(4) 0.035(3) 0.007(3) 0.013(3) 0.003(3)
C24 0.049(4) 0.047(4) 0.031(3) -0.001(3) 0.012(3) 0.008(3)
C25 0.054(4) 0.046(4) 0.040(4) -0.011(3) 0.008(3) -0.006(3)
C26 0.050(4) 0.037(3) 0.039(3) -0.004(3) 0.012(3) -0.006(3)
C31 0.025(2) 0.032(3) 0.028(3) -0.002(2) 0.007(2) -0.001(2)
C32 0.033(3) 0.041(3) 0.030(3) -0.004(2) 0.001(2) 0.004(2)
C33 0.041(3) 0.049(4) 0.041(3) -0.008(3) -0.001(3) -0.003(3)
C34 0.047(4) 0.045(4) 0.048(4) -0.015(3) 0.006(3) -0.014(3)
C35 0.045(4) 0.034(3) 0.061(4) -0.005(3) 0.016(3) -0.009(3)
C36 0.034(3) 0.033(3) 0.036(3) 0.000(2) 0.002(2) -0.003(2)
B 0.059(5) 0.074(6) 0.044(4) 0.010(4) 0.023(4) 0.001(5)
F1 0.125(4) 0.064(3) 0.094(4) 0.020(3) 0.067(3) 0.019(3)
F2 0.074(3) 0.133(5) 0.095(4) -0.034(4) 0.020(3) -0.019(3)
F3 0.129(5) 0.151(6) 0.081(4) -0.057(4) 0.065(4) -0.052(4)
F4 0.156(6) 0.095(4) 0.089(4) 0.028(3) -0.034(4) -0.002(4)

loop_
_atom_site_label
_atom_site_type_symbol
_atom_site_fract_x
_atom_site_fract_y
_atom_site_fract_z
_atom_site_U_iso_or_equiv
_atom_site_thermal_displace_type
_atom_site_occupancy
_atom_site_calc_flag
_atom_site_refinement_flags
Os Os 0.51673(2) 0.865650(7) 0.53106(2) 0.02700(8) Uani 1 d .
H1 H 0.5137(54) 0.9184(22) 0.5398(63) 0.042(9) Uiso 1 d .
H2 H 0.5272(61) 0.8687(23) 0.7054(70) 0.042(9) Uiso 1 d .
H3 H 0.4536(56) 0.8241(22) 0.5993(64) 0.042(9) Uiso 1 d .
H4 H 0.5748(61) 0.8883(23) 0.6843(69) 0.042(9) Uiso 1 d .
C1 C 0.5238(6) 0.8524(2) 0.2943(6) 0.0414(15) Uani 1 d .
C2 C 0.5402(6) 0.8076(2) 0.3709(7) 0.0401(14) Uani 1 d .
C3 C 0.6550(6) 0.8113(2) 0.4742(7) 0.0390(14) Uani 1 d .
C4 C 0.7094(6) 0.8571(2) 0.4608(8) 0.045(2) Uani 1 d .
C5 C 0.6310(7) 0.8828(2) 0.3520(8) 0.049(2) Uani 1 d .
C6 C 0.4275(8) 0.8625(4) 0.1657(8) 0.080(3) Uani 1 d .
H6A H 0.4615(27) 0.8526(23) 0.0791(9) 0.120 Uiso 1 calc R
H6B H 0.4086(47) 0.8972(5) 0.1607(40) 0.120 Uiso 1 calc R
H6C H 0.3487(24) 0.8445(19) 0.1720(35) 0.120 Uiso 1 calc R
C7 C 0.4608(8) 0.7630(3) 0.3359(10) 0.075(3) Uani 1 d .
H7A H 0.4693(47) 0.7420(11) 0.4206(23) 0.112 Uiso 1 calc R
H7B H 0.4907(40) 0.7458(12) 0.2564(46) 0.112 Uiso 1 calc R
H7C H 0.3706(12) 0.7721(3) 0.3076(64) 0.112 Uiso 1 calc R
C8 C 0.7174(8) 0.7705(3) 0.5686(9) 0.074(3) Uani 1 d .
H8A H 0.6535(17) 0.7454(10) 0.5768(54) 0.110 Uiso 1 calc R
H8B H 0.7509(52) 0.7831(5) 0.6645(22) 0.110 Uiso 1 calc R
H8C H 0.7879(39) 0.7567(15) 0.5254(35) 0.110 Uiso 1 calc R
C9 C 0.8385(7) 0.8725(3) 0.5415(10) 0.076(3) Uani 1 d .
H9A H 0.8468(26) 0.9077(4) 0.5357(58) 0.114 Uiso 1 calc R
H9B H 0.9069(7) 0.8570(19) 0.4985(45) 0.114 Uiso 1 calc R
H9C H 0.8455(25) 0.8628(20) 0.6425(19) 0.114 Uiso 1 calc R
C10 C 0.6641(10) 0.9316(3) 0.2969(10) 0.083(3) Uani 1 d .
H10A H 0.5907(25) 0.9440(11) 0.2301(55) 0.124 Uiso 1 calc R
H10B H 0.7384(41) 0.9285(5) 0.2468(64) 0.124 Uiso 1 calc R
H10C H 0.6847(62) 0.9539(7) 0.3780(12) 0.124 Uiso 1 calc R
P P 0.29991(12) 0.88510(5) 0.51704(14) 0.0252(3) Uani 1 d .
C11 C 0.2416(5) 0.9383(2) 0.4123(6) 0.0303(11) Uani 1 d .
C12 C 0.3226(5) 0.9666(2) 0.3432(6) 0.0333(12) Uani 1 d .
H12 H 0.4111(5) 0.9586(2) 0.3522(6) 0.040 Uiso 1 calc R
C13 C 0.2752(6) 1.0064(2) 0.2611(7) 0.0409(14) Uani 1 d .
H13 H 0.3317(6) 1.0253(2) 0.2146(7) 0.049 Uiso 1 calc R
C14 C 0.1482(6) 1.0185(2) 0.2465(7) 0.0430(15) Uani 1 d .
H14 H 0.1160(6) 1.0452(2) 0.1881(7) 0.052 Uiso 1 calc R
C15 C 0.0664(6) 0.9916(2) 0.3181(7) 0.046(2) Uani 1 d .
H15 H -0.0216(6) 1.0002(2) 0.3094(7) 0.055 Uiso 1 calc R
C16 C 0.1123(6) 0.9523(2) 0.4017(7) 0.0387(13) Uani 1 d .
H16 H 0.0562(6) 0.9347(2) 0.4522(7) 0.046 Uiso 1 calc R
C21 C 0.2494(5) 0.8993(2) 0.6899(6) 0.0284(11) Uani 1 d .
C22 C 0.1526(5) 0.8748(2) 0.7438(6) 0.0344(12) Uani 1 d .
H22 H 0.1129(5) 0.8477(2) 0.6929(6) 0.041 Uiso 1 calc R
C23 C 0.1125(6) 0.8894(2) 0.8724(6) 0.0411(14) Uani 1 d .
H23 H 0.0467(6) 0.8721(2) 0.9087(6) 0.049 Uiso 1 calc R
C24 C 0.1692(6) 0.9290(2) 0.9462(6) 0.0420(14) Uani 1 d .
H24 H 0.1413(6) 0.9396(2) 1.0322(6) 0.050 Uiso 1 calc R
C25 C 0.2673(6) 0.9533(2) 0.8934(7) 0.046(2) Uani 1 d .
H25 H 0.3074(6) 0.9803(2) 0.9445(7) 0.056 Uiso 1 calc R
C26 C 0.3071(6) 0.9385(2) 0.7666(7) 0.0413(14) Uani 1 d .
H26 H 0.3744(6) 0.9554(2) 0.7318(7) 0.050 Uiso 1 calc R
C31 C 0.1936(5) 0.8359(2) 0.4418(6) 0.0281(11) Uani 1 d .
C32 C 0.1041(5) 0.8400(2) 0.3173(6) 0.0354(13) Uani 1 d .
H32 H 0.0959(5) 0.8697(2) 0.2657(6) 0.043 Uiso 1 calc R
C33 C 0.0261(6) 0.8010(2) 0.2679(7) 0.0444(15) Uani 1 d .
H33 H -0.0359(6) 0.8045(2) 0.1837(7) 0.053 Uiso 1 calc R
C34 C 0.0377(6) 0.7576(2) 0.3390(7) 0.047(2) Uani 1 d .
H34 H -0.0162(6) 0.7312(2) 0.3044(7) 0.056 Uiso 1 calc R
C35 C 0.1283(6) 0.7524(2) 0.4616(8) 0.046(2) Uani 1 d .
H35 H 0.1374(6) 0.7223(2) 0.5105(8) 0.055 Uiso 1 calc R
C36 C 0.2057(5) 0.7911(2) 0.5132(6) 0.0349(12) Uani 1 d .
H36 H 0.2675(5) 0.7872(2) 0.5975(6) 0.042 Uiso 1 calc R
B B 0.2308(9) 0.1316(4) 1.0074(9) 0.058(2) Uani 1 d .
F1 F 0.2698(6) 0.1578(2) 0.9041(6) 0.089(2) Uani 1 d .
F2 F 0.1275(5) 0.1033(2) 0.9380(6) 0.100(2) Uani 1 d .
F3 F 0.1867(6) 0.1600(2) 1.1080(6) 0.115(2) Uani 1 d .
F4 F 0.3204(7) 0.0986(2) 1.0635(7) 0.119(2) Uani 1 d .

loop_
_atom_type_symbol
_atom_type_description
_atom_type_scat_dispersion_real
_atom_type_scat_dispersion_imag
_atom_type_scat_source
C C 0.0033 0.0016 'International Tables Vol C Tables 4.2.6.8 and 6.1.1.4'
H H 0.0000 0.0000 'International Tables Vol C Tables 4.2.6.8 and 6.1.1.4'
B B 0.0013 0.0007 'International Tables Vol C Tables 4.2.6.8 and 6.1.1.4'
F F 0.0171 0.0103 'International Tables Vol C Tables 4.2.6.8 and 6.1.1.4'
P P 0.1023 0.0942 'International Tables Vol C Tables 4.2.6.8 and 6.1.1.4'
Os Os -1.2165 7.6030 'International Tables Vol C Tables 4.2.6.8 and 6.1.1.4'

loop_
_geom_angle_atom_site_label_1
_geom_angle_atom_site_label_2
_geom_angle_atom_site_label_3
_geom_angle
H1 Os H3 135.7(31)
H1 Os H4 64.4(31)
H3 Os H4 92.6(32)
H1 Os H2 83.7(32)
H3 Os H2 65.1(30)
H4 Os H2 28.1(27)
H1 Os C3 135.3(22)
H3 Os C3 86.4(22)
H4 Os C3 108.0(23)
H2 Os C3 109.6(23)
H1 Os C2 139.3(23)
H3 Os C2 81.0(23)
H4 Os C2 144.8(23)
H2 Os C2 135.8(23)
C3 Os C2 37.5(2)
H1 Os C4 98.7(22)
H3 Os C4 121.4(22)
H4 Os C4 94.1(23)
H2 Os C4 112.4(23)
C3 Os C4 36.6(2)
C2 Os C4 61.7(2)
H1 Os C1 102.8(23)
H3 Os C1 112.1(23)
H4 Os C1 151.5(23)
H2 Os C1 171.5(23)
C3 Os C1 61.9(2)
C2 Os C1 37.0(2)
C4 Os C1 61.5(2)
H1 Os C5 81.5(22)
H3 Os C5 142.2(22)
H4 Os C5 114.4(23)
H2 Os C5 140.9(23)
C3 Os C5 61.1(2)
C2 Os C5 61.6(2)
C4 Os C5 36.2(3)
C1 Os C5 37.1(2)
H1 Os P 75.1(22)
H3 Os P 73.0(22)
H4 Os P 101.1(23)
H2 Os P 87.4(23)
C3 Os P 145.0(2)
C2 Os P 109.8(2)
C4 Os P 158.7(2)
C1 Os P 99.5(2)
C5 Os P 122.7(2)
H4 H2 Os 74.1(75)
H2 H4 Os 77.8(77)
C2 C1 C5 106.9(5)
C2 C1 C6 126.1(7)
C5 C1 C6 126.3(7)
C2 C1 Os 70.5(3)
C5 C1 Os 71.5(3)
C6 C1 Os 130.3(4)
C1 C2 C3 107.5(5)
C1 C2 C7 125.7(7)
C3 C2 C7 126.4(7)
C1 C2 Os 72.6(3)
C3 C2 Os 70.3(3)
C7 C2 Os 128.4(4)
C4 C3 C2 108.6(6)
C4 C3 C8 125.3(6)
C2 C3 C8 125.7(6)
C4 C3 Os 72.8(3)
C2 C3 Os 72.2(3)
C8 C3 Os 127.0(5)
C3 C4 C5 108.7(6)
C3 C4 C9 123.9(7)
C5 C4 C9 127.1(7)
C3 C4 Os 70.6(3)
C5 C4 Os 72.9(3)
C9 C4 Os 127.4(5)
C4 C5 C1 108.3(6)
C4 C5 C10 124.3(7)
C1 C5 C10 127.1(8)
C4 C5 Os 70.9(3)
C1 C5 Os 71.4(3)
C10 C5 Os 128.4(4)
C11 P C21 100.8(2)
C11 P C31 104.9(2)
C21 P C31 104.8(2)
C11 P Os 117.4(2)
C21 P Os 114.8(2)
C31 P Os 112.6(2)
C12 C11 C16 118.2(5)
C12 C11 P 121.7(4)
C16 C11 P 120.1(4)
C11 C12 C13 120.7(5)
C14 C13 C12 120.7(6)
C13 C14 C15 119.5(6)
C16 C15 C14 120.6(6)
C15 C16 C11 120.3(6)
C22 C21 C26 118.7(5)
C22 C21 P 123.7(4)
C26 C21 P 117.6(4)
C21 C22 C23 120.9(5)
C24 C23 C22 119.8(5)
C23 C24 C25 119.5(6)
C26 C25 C24 120.5(6)
C25 C26 C21 120.6(6)
C32 C31 C36 118.3(5)
C32 C31 P 123.9(4)
C36 C31 P 117.8(4)
C31 C32 C33 120.3(6)
C34 C33 C32 120.9(6)
C33 C34 C35 119.6(6)
C34 C35 C36 120.2(6)
C35 C36 C31 120.6(6)
F1 B F4 112.0(7)
F1 B F3 111.8(8)
F4 B F3 114.1(8)
F1 B F2 105.6(7)
F4 B F2 104.1(8)
F3 B F2 108.5(7)

loop_
_geom_bond_atom_site_label_1
_geom_bond_atom_site_label_2
_geom_bond_distance
Os H1 1.46(6)
Os H3 1.52(6)
Os H4 1.60(6)
Os H2 1.63(6)
Os C3 2.219(5)
Os C2 2.244(6)
Os C4 2.247(6)
Os C1 2.272(6)
Os C5 2.272(6)
Os P 2.3337(13)
H2 H4 0.78(8)
C1 C2 1.432(9)
C1 C5 1.445(10)
C1 C6 1.480(9)
C2 C3 1.433(8)
C2 C7 1.497(9)
C3 C4 1.404(9)
C3 C8 1.522(9)
C4 C5 1.405(10)
C4 C9 1.513(9)
C5 C10 1.507(9)
P C11 1.824(5)
P C21 1.833(5)
P C31 1.834(5)
C11 C12 1.393(7)
C11 C16 1.407(7)
C12 C13 1.394(8)
C13 C14 1.368(9)
C14 C15 1.393(9)
C15 C16 1.384(8)
C21 C22 1.387(7)
C21 C26 1.391(8)
C22 C23 1.403(8)
C23 C24 1.384(9)
C24 C25 1.390(9)
C25 C26 1.389(8)
C31 C32 1.390(7)
C31 C36 1.407(8)
C32 C33 1.393(8)
C33 C34 1.372(9)
C34 C35 1.385(9)
C35 C36 1.387(8)
B F1 1.329(9)
B F4 1.361(11)
B F3 1.367(10)
B F2 1.416(11)
